data_4070359
loop_
_publ_author_name
'Burling, Suzanne'
'Mas-Marz\'a, Elena'
'Valpuesta, Jos\'e E. V.'
'Mahon, Mary F.'
'Whittlesey, Michael K.'

_publ_section_title
;
 Coordination, Agostic Stabilization, and C&#x2212;H Bond Activation of
 N-Alkyl Heterocyclic Carbenes by Coordinatively Unsaturated Ruthenium
 Hydride Chloride Complexes
;
_journal_issue 23
_journal_name_full Organometallics
_journal_page_first 6676
_journal_paper_doi 10.1021/om9007532
_journal_volume 28
_journal_year 2009
_chemical_formula_sum 'C57 H59 Cl N2 P2 Ru'
_chemical_formula_weight 970.52
_chemical_name_systematic
;
 ?
;
_space_group_IT_number 2
_symmetry_cell_setting triclinic
_symmetry_space_group_name_Hall '-P 1'
_symmetry_space_group_name_H-M 'P -1'
_atom_sites_solution_hydrogens geom
_atom_sites_solution_primary direct
_atom_sites_solution_secondary difmap
_audit_creation_method SHELXL-97
_cell_angle_alpha 77.445(1)
_cell_angle_beta 83.363(1)
_cell_angle_gamma 66.032(1)
_cell_formula_units_Z 2
_cell_length_a 11.1240(1)
_cell_length_b 13.6290(2)
_cell_length_c 17.9040(3)
_cell_measurement_reflns_used 88923
_cell_measurement_temperature 150(2)
_cell_measurement_theta_max 27.485
_cell_measurement_theta_min 2.910
_cell_volume 2419.91(6)
_computing_cell_refinement 'HKL Scalepack (Otwinowski & Minor 1997)'
_computing_data_reduction 'Denzo&Scalepack (Otwinowski & Minor, 1997)'
_computing_molecular_graphics 'ORTEX (P.McArdle, 1995)'
_computing_publication_material 'SHELXL-97/2 (Sheldrick,1997)'
_computing_structure_refinement 'SHELXL-97 (Sheldrick, 1997)'
_computing_structure_solution 'SHELXS-97 (Sheldrick, 1990)'
_diffrn_ambient_temperature 150(2)
_diffrn_measured_fraction_theta_full 0.993
_diffrn_measured_fraction_theta_max 0.993
_diffrn_measurement_device_type KappaCCD
_diffrn_measurement_method KappaCCD
_diffrn_radiation_monochromator graphite
_diffrn_radiation_source 'fine-focus sealed tube'
_diffrn_radiation_type MoK\a
_diffrn_radiation_wavelength 0.71073
_diffrn_reflns_av_R_equivalents 0.0541
_diffrn_reflns_av_sigmaI/netI 0.0554
_diffrn_reflns_limit_h_max 14
_diffrn_reflns_limit_h_min -14
_diffrn_reflns_limit_k_max 17
_diffrn_reflns_limit_k_min -17
_diffrn_reflns_limit_l_max 23
_diffrn_reflns_limit_l_min -23
_diffrn_reflns_number 42274
_diffrn_reflns_theta_full 27.46
_diffrn_reflns_theta_max 27.46
_diffrn_reflns_theta_min 3.58
_exptl_absorpt_coefficient_mu 0.485
_exptl_absorpt_correction_T_max 0.96
_exptl_absorpt_correction_T_min 0.89
_exptl_absorpt_correction_type multi-scan
_exptl_absorpt_process_details
;
multi-scan from symmetry-related measurements 
 Sortav (Blessing 1995)
;
_exptl_crystal_colour Red
_exptl_crystal_density_diffrn 1.332
_exptl_crystal_density_method 'not measured'
_exptl_crystal_description Irregular
_exptl_crystal_F_000 1012
_exptl_crystal_size_max 0.10
_exptl_crystal_size_mid 0.07
_exptl_crystal_size_min 0.05
_refine_diff_density_max 0.679
_refine_diff_density_min -0.721
_refine_diff_density_rms 0.075
_refine_ls_extinction_method none
_refine_ls_goodness_of_fit_ref 1.068
_refine_ls_hydrogen_treatment constr
_refine_ls_matrix_type full
_refine_ls_number_parameters 573
_refine_ls_number_reflns 10987
_refine_ls_number_restraints 1
_refine_ls_restrained_S_all 1.069
_refine_ls_R_factor_all 0.0635
_refine_ls_R_factor_gt 0.0455
_refine_ls_shift/su_max 0.001
_refine_ls_shift/su_mean 0.000
_refine_ls_structure_factor_coef Fsqd
_refine_ls_weighting_details 'calc w=1/[\s^2^(Fo^2^)+(0.0110P)^2^+3.2346P] where P=(Fo^2^+2Fc^2^)/3'
_refine_ls_weighting_scheme calc
_refine_ls_wR_factor_gt 0.0807
_refine_ls_wR_factor_ref 0.0865
_reflns_number_gt 9015
_reflns_number_total 10987
_reflns_threshold_expression >2sigma(I)
_cod_data_source_file om9007532_si_002.cif
_cod_data_source_block k06mkw4
_cod_depositor_comments
;
The following automatic conversions were performed:

'_symmetry_cell_setting' value 'Triclinic' changed to 'triclinic'
according to /home/saulius/struct/CIF-dictionaries/cif_core.dic
dictionary named 'cif_core.dic' version 2.4.2 from
2011-04-26.

'_exptl_absorpt_correction_type' value 'Multi-Scan'
changed to 'multi-scan' according to
/home/saulius/struct/CIF-dictionaries/cif_core.dic dictionary named
'cif_core.dic' version 2.4.2 from 2011-04-26.

Automatic conversion script
Id: cif_fix_values 1715 2011-07-08 13:25:40Z adriana 
;
_cod_original_sg_symbol_H-M P-1
_cod_database_code 4070359

loop_
_symmetry_equiv_pos_as_xyz
'x, y, z'
'-x, -y, -z'

loop_
_atom_site_label
_atom_site_type_symbol
_atom_site_fract_x
_atom_site_fract_y
_atom_site_fract_z
_atom_site_U_iso_or_equiv
_atom_site_adp_type
_atom_site_occupancy
_atom_site_symmetry_multiplicity
_atom_site_calc_flag
_atom_site_refinement_flags
Ru1 Ru 0.43381(2) 0.233384(17) 0.252776(12) 0.02000(6) Uani 1 1 d D
Cl1 Cl 0.19711(6) 0.31306(5) 0.22149(4) 0.02734(15) Uani 1 1 d .
P1 P 0.46791(6) 0.14455(5) 0.14909(4) 0.01917(14) Uani 1 1 d .
P2 P 0.37518(6) 0.29927(5) 0.36548(4) 0.02103(14) Uani 1 1 d .
N1 N 0.6939(2) 0.25119(19) 0.24476(13) 0.0289(5) Uani 1 1 d .
N2 N 0.7174(2) 0.09228(19) 0.31035(13) 0.0277(5) Uani 1 1 d .
C1 C 0.6254(3) 0.1863(2) 0.27157(15) 0.0264(6) Uani 1 1 d .
C2 C 0.8244(3) 0.1990(2) 0.26736(15) 0.0289(6) Uani 1 1 d .
C3 C 0.8402(3) 0.0999(2) 0.30719(16) 0.0324(6) Uani 1 1 d .
C4 C 0.6322(3) 0.3644(2) 0.20837(18) 0.0364(7) Uani 1 1 d .
H4A H 0.6992 0.3853 0.1755 0.044 Uiso 1 1 calc R
H4B H 0.6027 0.4096 0.2486 0.044 Uiso 1 1 calc R
C5 C 0.5177(3) 0.3917(2) 0.16086(18) 0.0393(7) Uani 1 1 d .
H5A H 0.5444 0.3457 0.1218 0.059 Uiso 1 1 calc R
H5B H 0.4865 0.4688 0.1359 0.059 Uiso 1 1 calc R
H5C H 0.4468 0.3784 0.1936 0.059 Uiso 1 1 calc R
C6 C 0.9208(3) 0.2530(3) 0.2494(2) 0.0473(8) Uani 1 1 d .
H6A H 0.8948 0.3127 0.2779 0.071 Uiso 1 1 calc R
H6B H 0.9217 0.2823 0.1944 0.071 Uiso 1 1 calc R
H6C H 1.0089 0.1992 0.2643 0.071 Uiso 1 1 calc R
C7 C 0.9577(3) 0.0109(3) 0.3459(2) 0.0451(8) Uani 1 1 d .
H7A H 1.0335 0.0317 0.3346 0.068 Uiso 1 1 calc R
H7B H 0.9770 -0.0566 0.3273 0.068 Uiso 1 1 calc R
H7C H 0.9401 -0.0009 0.4013 0.068 Uiso 1 1 calc R
C8 C 0.6904(3) 0.0014(2) 0.35726(16) 0.0319(6) Uani 1 1 d .
H8A H 0.5945 0.0265 0.3687 0.038 Uiso 1 1 calc R
H8B H 0.7348 -0.0194 0.4065 0.038 Uiso 1 1 calc R
C9 C 0.7346(4) -0.0993(3) 0.32116(18) 0.0442(8) Uani 1 1 d .
H9A H 0.6880 -0.0806 0.2736 0.066 Uiso 1 1 calc R
H9B H 0.7146 -0.1568 0.3567 0.066 Uiso 1 1 calc R
H9C H 0.8296 -0.1253 0.3099 0.066 Uiso 1 1 calc R
C10 C 0.6303(2) 0.0391(2) 0.13246(14) 0.0206(5) Uani 1 1 d .
C11 C 0.7411(3) 0.0630(2) 0.13136(15) 0.0252(6) Uani 1 1 d .
H11 H 0.7310 0.1325 0.1396 0.030 Uiso 1 1 calc R
C12 C 0.8660(3) -0.0135(2) 0.11832(17) 0.0326(6) Uani 1 1 d .
H12 H 0.9404 0.0043 0.1174 0.039 Uiso 1 1 calc R
C13 C 0.8831(3) -0.1157(2) 0.10665(17) 0.0350(7) Uani 1 1 d .
H13 H 0.9689 -0.1683 0.0988 0.042 Uiso 1 1 calc R
C14 C 0.7742(3) -0.1404(2) 0.10647(16) 0.0322(6) Uani 1 1 d .
H14 H 0.7851 -0.2099 0.0977 0.039 Uiso 1 1 calc R
C15 C 0.6486(3) -0.0636(2) 0.11915(15) 0.0261(6) Uani 1 1 d .
H15 H 0.5743 -0.0811 0.1187 0.031 Uiso 1 1 calc R
C16 C 0.4383(2) 0.2275(2) 0.05128(14) 0.0222(5) Uani 1 1 d .
C17 C 0.5116(3) 0.1890(2) -0.01251(15) 0.0267(6) Uani 1 1 d .
H17 H 0.5786 0.1173 -0.0064 0.032 Uiso 1 1 calc R
C18 C 0.4877(3) 0.2546(2) -0.08511(16) 0.0311(6) Uani 1 1 d .
H18 H 0.5379 0.2269 -0.1281 0.037 Uiso 1 1 calc R
C19 C 0.3920(3) 0.3590(2) -0.09508(16) 0.0340(7) Uani 1 1 d .
H19 H 0.3758 0.4034 -0.1447 0.041 Uiso 1 1 calc R
C20 C 0.3195(3) 0.3988(2) -0.03202(17) 0.0391(7) Uani 1 1 d .
H20 H 0.2541 0.4712 -0.0384 0.047 Uiso 1 1 calc R
C21 C 0.3418(3) 0.3338(2) 0.04033(16) 0.0305(6) Uani 1 1 d .
H21 H 0.2908 0.3618 0.0830 0.037 Uiso 1 1 calc R
C22 C 0.3621(2) 0.0684(2) 0.15679(14) 0.0214(5) Uani 1 1 d .
C23 C 0.3634(3) -0.0055(2) 0.22434(16) 0.0303(6) Uani 1 1 d .
H23 H 0.4151 -0.0124 0.2654 0.036 Uiso 1 1 calc R
C24 C 0.2906(3) -0.0692(2) 0.23256(17) 0.0362(7) Uani 1 1 d .
H24 H 0.2938 -0.1201 0.2787 0.043 Uiso 1 1 calc R
C25 C 0.2133(3) -0.0590(2) 0.17368(18) 0.0358(7) Uani 1 1 d .
H25 H 0.1627 -0.1022 0.1794 0.043 Uiso 1 1 calc R
C26 C 0.2104(3) 0.0146(2) 0.10635(17) 0.0339(7) Uani 1 1 d .
H26 H 0.1573 0.0223 0.0658 0.041 Uiso 1 1 calc R
C27 C 0.2849(3) 0.0775(2) 0.09778(16) 0.0288(6) Uani 1 1 d .
H27 H 0.2830 0.1271 0.0511 0.035 Uiso 1 1 calc R
C28 C 0.5026(3) 0.2371(2) 0.43796(15) 0.0264(6) Uani 1 1 d .
C29 C 0.6156(3) 0.2596(2) 0.42583(16) 0.0315(6) Uani 1 1 d .
H29 H 0.6209 0.3139 0.3837 0.038 Uiso 1 1 calc R
C30 C 0.7206(3) 0.2035(3) 0.4746(2) 0.0441(8) Uani 1 1 d .
H30 H 0.7973 0.2192 0.4657 0.053 Uiso 1 1 calc R
C31 C 0.7132(3) 0.1244(3) 0.5364(2) 0.0479(9) Uani 1 1 d .
H31 H 0.7849 0.0860 0.5698 0.057 Uiso 1 1 calc R
C32 C 0.6020(3) 0.1016(3) 0.54925(19) 0.0449(8) Uani 1 1 d .
H32 H 0.5970 0.0476 0.5917 0.054 Uiso 1 1 calc R
C33 C 0.4970(3) 0.1572(2) 0.50034(16) 0.0343(7) Uani 1 1 d .
H33 H 0.4209 0.1406 0.5095 0.041 Uiso 1 1 calc R
C34 C 0.3268(3) 0.4471(2) 0.35892(16) 0.0272(6) Uani 1 1 d .
C35 C 0.3627(3) 0.4932(3) 0.4098(2) 0.0400(7) Uani 1 1 d .
H35 H 0.4187 0.4472 0.4506 0.048 Uiso 1 1 calc R
C36 C 0.3174(3) 0.6062(3) 0.4017(2) 0.0512(10) Uani 1 1 d .
H36 H 0.3436 0.6370 0.4364 0.061 Uiso 1 1 calc R
C37 C 0.2350(4) 0.6731(3) 0.3435(2) 0.0509(10) Uani 1 1 d .
H37 H 0.2037 0.7502 0.3382 0.061 Uiso 1 1 calc R
C38 C 0.1977(4) 0.6285(3) 0.2927(2) 0.0497(9) Uani 1 1 d .
H38 H 0.1407 0.6749 0.2525 0.060 Uiso 1 1 calc R
C39 C 0.2436(3) 0.5159(2) 0.30044(18) 0.0394(7) Uani 1 1 d .
H39 H 0.2177 0.4855 0.2653 0.047 Uiso 1 1 calc R
C40 C 0.2341(2) 0.2807(2) 0.42212(15) 0.0235(5) Uani 1 1 d .
C41 C 0.1741(3) 0.3393(2) 0.48060(16) 0.0314(6) Uani 1 1 d .
H41 H 0.2028 0.3925 0.4894 0.038 Uiso 1 1 calc R
C42 C 0.0730(3) 0.3206(3) 0.52600(17) 0.0351(7) Uani 1 1 d .
H42 H 0.0327 0.3610 0.5656 0.042 Uiso 1 1 calc R
C43 C 0.0309(3) 0.2430(2) 0.51368(17) 0.0346(7) Uani 1 1 d .
H43 H -0.0378 0.2296 0.5450 0.041 Uiso 1 1 calc R
C44 C 0.0893(3) 0.1850(2) 0.45547(17) 0.0335(7) Uani 1 1 d .
H44 H 0.0602 0.1318 0.4470 0.040 Uiso 1 1 calc R
C45 C 0.1899(3) 0.2040(2) 0.40942(16) 0.0275(6) Uani 1 1 d .
H45 H 0.2286 0.1645 0.3692 0.033 Uiso 1 1 calc R
C46 C -0.0171(3) 0.3176(3) 0.02637(19) 0.0420(8) Uani 1 1 d .
H46 H 0.0472 0.3041 0.0621 0.050 Uiso 1 1 calc R
C47 C -0.0253(4) 0.3899(3) -0.0424(2) 0.0474(9) Uani 1 1 d .
H47 H 0.0341 0.4256 -0.0542 0.057 Uiso 1 1 calc R
C48 C -0.1201(4) 0.4102(3) -0.09409(19) 0.0494(9) Uani 1 1 d .
H48 H -0.1262 0.4603 -0.1410 0.059 Uiso 1 1 calc R
C49 C -0.2053(3) 0.3575(3) -0.07710(19) 0.0495(9) Uani 1 1 d .
H49 H -0.2702 0.3713 -0.1125 0.059 Uiso 1 1 calc R
C50 C -0.1972(3) 0.2854(3) -0.00936(19) 0.0462(8) Uani 1 1 d .
H50 H -0.2561 0.2492 0.0020 0.055 Uiso 1 1 calc R
C51 C -0.1031(3) 0.2654(3) 0.04234(19) 0.0441(8) Uani 1 1 d .
H51 H -0.0975 0.2154 0.0892 0.053 Uiso 1 1 calc R
C52 C 0.7075(5) -0.3308(3) 0.2740(2) 0.0656(11) Uani 1 1 d .
H52 H 0.6723 -0.2641 0.2384 0.079 Uiso 1 1 calc R
C53 C 0.6278(4) -0.3637(3) 0.3244(2) 0.0628(11) Uani 1 1 d .
H53 H 0.5360 -0.3202 0.3248 0.075 Uiso 1 1 calc R
C54 C 0.6764(4) -0.4587(4) 0.3753(2) 0.0677(12) Uani 1 1 d .
H54 H 0.6185 -0.4822 0.4106 0.081 Uiso 1 1 calc R
C55 C 0.8081(5) -0.5205(3) 0.3758(3) 0.0765(14) Uani 1 1 d .
H55 H 0.8426 -0.5860 0.4127 0.092 Uiso 1 1 calc R
C56 C 0.8899(4) -0.4884(4) 0.3236(4) 0.0851(16) Uani 1 1 d .
H56 H 0.9815 -0.5325 0.3221 0.102 Uiso 1 1 calc R
C57 C 0.8387(5) -0.3918(5) 0.2730(3) 0.0815(14) Uani 1 1 d .
H57 H 0.8952 -0.3674 0.2372 0.098 Uiso 1 1 calc R
H1 H 0.4255 0.1306 0.3023 0.049(9) Uiso 1 1 d RD

loop_
_atom_site_aniso_label
_atom_site_aniso_U_11
_atom_site_aniso_U_22
_atom_site_aniso_U_33
_atom_site_aniso_U_23
_atom_site_aniso_U_13
_atom_site_aniso_U_12
Ru1 0.01970(11) 0.01874(11) 0.02103(11) -0.00690(8) -0.00072(8) -0.00541(8)
Cl1 0.0209(3) 0.0292(3) 0.0301(4) -0.0068(3) -0.0009(3) -0.0074(3)
P1 0.0194(3) 0.0175(3) 0.0203(3) -0.0050(3) -0.0009(3) -0.0062(3)
P2 0.0208(3) 0.0202(3) 0.0232(3) -0.0081(3) 0.0008(3) -0.0076(3)
N1 0.0303(13) 0.0327(13) 0.0290(13) -0.0095(10) 0.0039(10) -0.0171(11)
N2 0.0193(11) 0.0363(13) 0.0274(12) -0.0128(10) -0.0007(9) -0.0073(10)
C1 0.0308(15) 0.0339(15) 0.0232(14) -0.0153(12) 0.0067(11) -0.0185(13)
C2 0.0218(14) 0.0409(17) 0.0261(14) -0.0145(12) 0.0001(11) -0.0106(12)
C3 0.0272(15) 0.0405(17) 0.0314(16) -0.0123(13) -0.0007(12) -0.0124(13)
C4 0.0370(17) 0.0362(17) 0.0368(17) -0.0073(13) -0.0008(13) -0.0149(14)
C5 0.0392(18) 0.0319(16) 0.0412(18) 0.0041(14) 0.0002(14) -0.0141(14)
C6 0.047(2) 0.063(2) 0.0420(19) -0.0125(17) 0.0011(15) -0.0313(18)
C7 0.0290(17) 0.053(2) 0.049(2) -0.0084(16) -0.0072(14) -0.0113(15)
C8 0.0276(15) 0.0337(16) 0.0319(16) -0.0055(12) -0.0043(12) -0.0090(12)
C9 0.064(2) 0.0325(17) 0.0355(18) -0.0037(14) -0.0058(16) -0.0185(16)
C10 0.0210(13) 0.0194(12) 0.0193(13) -0.0037(10) -0.0016(10) -0.0056(10)
C11 0.0273(14) 0.0256(14) 0.0236(14) -0.0077(11) 0.0012(11) -0.0102(11)
C12 0.0219(14) 0.0392(17) 0.0349(16) -0.0099(13) 0.0006(12) -0.0092(12)
C13 0.0258(15) 0.0320(16) 0.0344(17) -0.0084(13) 0.0009(12) 0.0020(12)
C14 0.0368(17) 0.0186(13) 0.0352(16) -0.0062(12) 0.0001(13) -0.0047(12)
C15 0.0289(15) 0.0227(14) 0.0267(14) -0.0069(11) -0.0001(11) -0.0093(11)
C16 0.0240(13) 0.0218(13) 0.0231(13) -0.0040(10) -0.0020(10) -0.0112(11)
C17 0.0301(15) 0.0226(14) 0.0272(14) -0.0052(11) -0.0010(11) -0.0099(11)
C18 0.0389(17) 0.0321(16) 0.0231(14) -0.0062(12) 0.0035(12) -0.0152(13)
C19 0.0478(19) 0.0276(15) 0.0224(14) 0.0015(12) -0.0041(13) -0.0129(14)
C20 0.0419(18) 0.0266(15) 0.0352(17) -0.0009(13) -0.0061(14) -0.0010(13)
C21 0.0324(16) 0.0257(14) 0.0251(14) -0.0052(11) 0.0000(12) -0.0031(12)
C22 0.0181(13) 0.0207(13) 0.0261(14) -0.0087(10) 0.0033(10) -0.0073(10)
C23 0.0381(16) 0.0322(15) 0.0253(14) -0.0042(12) -0.0022(12) -0.0188(13)
C24 0.0452(19) 0.0358(17) 0.0325(16) -0.0035(13) 0.0046(13) -0.0240(15)
C25 0.0310(16) 0.0352(17) 0.0484(19) -0.0095(14) 0.0037(13) -0.0207(13)
C26 0.0285(16) 0.0403(17) 0.0385(17) -0.0078(13) -0.0067(12) -0.0173(13)
C27 0.0260(14) 0.0287(15) 0.0300(15) -0.0039(12) -0.0023(11) -0.0094(12)
C28 0.0243(14) 0.0300(15) 0.0271(14) -0.0157(12) 0.0012(11) -0.0081(12)
C29 0.0303(15) 0.0411(17) 0.0295(15) -0.0195(13) 0.0013(12) -0.0145(13)
C30 0.0311(17) 0.060(2) 0.050(2) -0.0371(18) -0.0010(14) -0.0129(16)
C31 0.0383(19) 0.053(2) 0.042(2) -0.0225(17) -0.0173(15) 0.0039(16)
C32 0.047(2) 0.0451(19) 0.0332(18) -0.0081(14) -0.0088(15) -0.0060(16)
C33 0.0340(16) 0.0374(17) 0.0287(15) -0.0086(13) -0.0030(12) -0.0097(13)
C34 0.0280(15) 0.0231(14) 0.0331(15) -0.0123(11) 0.0097(12) -0.0119(12)
C35 0.0361(17) 0.0332(17) 0.055(2) -0.0243(15) 0.0044(15) -0.0116(14)
C36 0.046(2) 0.042(2) 0.081(3) -0.039(2) 0.0187(19) -0.0240(17)
C37 0.058(2) 0.0253(16) 0.072(3) -0.0219(17) 0.038(2) -0.0225(16)
C38 0.067(2) 0.0241(16) 0.046(2) -0.0047(14) 0.0123(17) -0.0094(16)
C39 0.053(2) 0.0243(15) 0.0372(17) -0.0078(13) 0.0023(14) -0.0108(14)
C40 0.0209(13) 0.0241(13) 0.0246(14) -0.0053(11) -0.0001(10) -0.0076(11)
C41 0.0329(16) 0.0318(16) 0.0328(16) -0.0128(12) 0.0031(12) -0.0139(13)
C42 0.0317(16) 0.0441(18) 0.0281(15) -0.0119(13) 0.0052(12) -0.0126(14)
C43 0.0269(15) 0.0431(18) 0.0314(16) -0.0041(13) 0.0056(12) -0.0145(13)
C44 0.0328(16) 0.0358(16) 0.0368(17) -0.0063(13) 0.0017(13) -0.0195(13)
C45 0.0272(15) 0.0258(14) 0.0306(15) -0.0093(11) 0.0035(11) -0.0109(12)
C46 0.0389(18) 0.0330(17) 0.048(2) -0.0131(15) -0.0026(15) -0.0048(14)
C47 0.051(2) 0.0305(17) 0.056(2) -0.0156(16) 0.0185(17) -0.0124(15)
C48 0.061(2) 0.0267(17) 0.0355(18) -0.0023(13) 0.0082(17) 0.0036(16)
C49 0.0381(19) 0.051(2) 0.0391(19) -0.0144(16) -0.0045(15) 0.0065(16)
C50 0.0391(19) 0.055(2) 0.043(2) -0.0132(16) 0.0055(15) -0.0169(16)
C51 0.050(2) 0.0384(18) 0.0374(18) -0.0015(14) 0.0000(15) -0.0137(16)
C52 0.083(3) 0.055(2) 0.062(3) 0.013(2) -0.022(2) -0.037(2)
C53 0.047(2) 0.057(2) 0.069(3) -0.007(2) -0.005(2) -0.0073(19)
C54 0.068(3) 0.086(3) 0.049(2) 0.005(2) 0.000(2) -0.040(3)
C55 0.093(4) 0.045(2) 0.090(3) 0.017(2) -0.047(3) -0.029(2)
C56 0.038(2) 0.079(3) 0.137(5) -0.053(3) -0.005(3) -0.005(2)
C57 0.078(4) 0.116(4) 0.069(3) -0.021(3) 0.021(3) -0.062(3)

loop_
_atom_type_symbol
_atom_type_description
_atom_type_scat_dispersion_real
_atom_type_scat_dispersion_imag
_atom_type_scat_source
C C 0.0033 0.0016 'International Tables Vol C Tables 4.2.6.8 and 6.1.1.4'
H H 0.0000 0.0000 'International Tables Vol C Tables 4.2.6.8 and 6.1.1.4'
P P 0.1023 0.0942 'International Tables Vol C Tables 4.2.6.8 and 6.1.1.4'
N N 0.0061 0.0033 'International Tables Vol C Tables 4.2.6.8 and 6.1.1.4'
Ru Ru -1.2594 0.8363 'International Tables Vol C Tables 4.2.6.8 and 6.1.1.4'
Cl Cl 0.1484 0.1585 'International Tables Vol C Tables 4.2.6.8 and 6.1.1.4'

loop_
_geom_angle_atom_site_label_1
_geom_angle_atom_site_label_2
_geom_angle_atom_site_label_3
_geom_angle
H1 Ru1 C1 93.8
H1 Ru1 H5C 175.0
C1 Ru1 H5C 84.6
H1 Ru1 P2 83.5
C1 Ru1 P2 91.03(7)
H5C Ru1 P2 91.9
H1 Ru1 P1 86.2
C1 Ru1 P1 95.60(7)
H5C Ru1 P1 98.6
P2 Ru1 P1 168.06(2)
H1 Ru1 Cl1 93.0
C1 Ru1 Cl1 173.13(8)
H5C Ru1 Cl1 88.5
P2 Ru1 Cl1 88.91(2)
P1 Ru1 Cl1 85.69(2)
C10 P1 C22 101.24(11)
C10 P1 C16 99.45(11)
C22 P1 C16 103.05(11)
C10 P1 Ru1 119.60(8)
C22 P1 Ru1 112.01(8)
C16 P1 Ru1 118.81(8)
C28 P2 C34 103.44(13)
C28 P2 C40 100.66(12)
C34 P2 C40 100.23(12)
C28 P2 Ru1 114.98(8)
C34 P2 Ru1 117.15(9)
C40 P2 Ru1 117.81(9)
C1 N1 C2 111.2(2)
C1 N1 C4 123.2(2)
C2 N1 C4 125.0(2)
C1 N2 C3 111.0(2)
C1 N2 C8 125.5(2)
C3 N2 C8 123.1(2)
N1 C1 N2 103.7(2)
N1 C1 Ru1 123.2(2)
N2 C1 Ru1 133.04(19)
C3 C2 N1 107.4(2)
C3 C2 C6 129.7(3)
N1 C2 C6 122.9(3)
C2 C3 N2 106.7(2)
C2 C3 C7 130.4(3)
N2 C3 C7 122.8(3)
N1 C4 C5 115.5(2)
N2 C8 C9 114.7(2)
C11 C10 C15 118.1(2)
C11 C10 P1 118.51(19)
C15 C10 P1 123.34(19)
C12 C11 C10 120.8(2)
C13 C12 C11 120.6(3)
C14 C13 C12 119.5(3)
C13 C14 C15 120.1(3)
C14 C15 C10 120.9(3)
C17 C16 C21 118.1(2)
C17 C16 P1 122.3(2)
C21 C16 P1 119.5(2)
C18 C17 C16 120.6(3)
C19 C18 C17 120.6(3)
C18 C19 C20 119.3(3)
C19 C20 C21 120.4(3)
C20 C21 C16 120.8(3)
C27 C22 C23 118.4(2)
C27 C22 P1 123.5(2)
C23 C22 P1 118.0(2)
C24 C23 C22 121.0(3)
C23 C24 C25 120.2(3)
C26 C25 C24 119.4(3)
C25 C26 C27 120.3(3)
C26 C27 C22 120.7(3)
C29 C28 C33 118.5(3)
C29 C28 P2 119.5(2)
C33 C28 P2 121.5(2)
C30 C29 C28 120.8(3)
C31 C30 C29 119.9(3)
C32 C31 C30 120.0(3)
C31 C32 C33 120.2(3)
C32 C33 C28 120.6(3)
C35 C34 C39 118.7(3)
C35 C34 P2 124.7(2)
C39 C34 P2 116.6(2)
C34 C35 C36 120.5(3)
C37 C36 C35 120.1(3)
C36 C37 C38 120.1(3)
C37 C38 C39 119.9(3)
C34 C39 C38 120.7(3)
C45 C40 C41 119.0(2)
C45 C40 P2 120.1(2)
C41 C40 P2 120.8(2)
C42 C41 C40 120.6(3)
C43 C42 C41 120.0(3)
C42 C43 C44 119.8(3)
C43 C44 C45 120.4(3)
C44 C45 C40 120.1(3)
C51 C46 C47 119.3(3)
C48 C47 C46 120.1(3)
C49 C48 C47 119.7(3)
C50 C49 C48 120.4(3)
C49 C50 C51 119.9(3)
C46 C51 C50 120.5(3)
C53 C52 C57 120.3(4)
C52 C53 C54 120.5(4)
C53 C54 C55 120.0(4)
C56 C55 C54 119.8(4)
C55 C56 C57 119.0(4)
C52 C57 C56 120.2(4)

loop_
_geom_bond_atom_site_label_1
_geom_bond_atom_site_label_2
_geom_bond_distance
Ru1 H1 1.5179
Ru1 C1 2.007(3)
Ru1 H5C 2.0829
Ru1 P2 2.3046(7)
Ru1 P1 2.3446(7)
Ru1 Cl1 2.4858(7)
P1 C10 1.836(3)
P1 C22 1.837(2)
P1 C16 1.850(3)
P2 C28 1.839(3)
P2 C34 1.842(3)
P2 C40 1.844(3)
N1 C1 1.368(3)
N1 C2 1.396(3)
N1 C4 1.443(4)
N2 C1 1.372(4)
N2 C3 1.405(3)
N2 C8 1.456(4)
C2 C3 1.334(4)
C2 C6 1.501(4)
C3 C7 1.489(4)
C4 C5 1.487(4)
C8 C9 1.519(4)
C10 C11 1.394(4)
C10 C15 1.399(3)
C11 C12 1.388(4)
C12 C13 1.386(4)
C13 C14 1.383(4)
C14 C15 1.394(4)
C16 C17 1.394(4)
C16 C21 1.396(4)
C17 C18 1.393(4)
C18 C19 1.376(4)
C19 C20 1.385(4)
C20 C21 1.386(4)
C22 C27 1.391(4)
C22 C23 1.393(4)
C23 C24 1.385(4)
C24 C25 1.386(4)
C25 C26 1.385(4)
C26 C27 1.391(4)
C28 C29 1.394(4)
C28 C33 1.395(4)
C29 C30 1.390(4)
C30 C31 1.387(5)
C31 C32 1.377(5)
C32 C33 1.391(4)
C34 C35 1.386(4)
C34 C39 1.387(4)
C35 C36 1.391(4)
C36 C37 1.373(5)
C37 C38 1.378(5)
C38 C39 1.387(4)
C40 C45 1.390(4)
C40 C41 1.396(4)
C41 C42 1.386(4)
C42 C43 1.383(4)
C43 C44 1.385(4)
C44 C45 1.389(4)
C46 C51 1.380(5)
C46 C47 1.386(5)
C47 C48 1.386(5)
C48 C49 1.378(5)
C49 C50 1.371(5)
C50 C51 1.382(5)
C52 C53 1.329(6)
C52 C57 1.355(6)
C53 C54 1.353(5)
C54 C55 1.361(6)
C55 C56 1.359(7)
C56 C57 1.367(7)
